data_9017717
loop_
_publ_author_name
'Barkov, A. Y.'
'Bindi, L.'
'Tamura, N.'
'Shvedov, G. I.'
'Winkler, B.'
'Stan, C. V.'
'Morgenroth, W.'
'Martin, R. F.'
'Zaccarini, F.'
'Stanley, C. J.'

_publ_section_title
;
 Ognitite, NiBiTe, a new mineral species, and Co-rich maucherite from
 the Ognit ultramafic complex, Eastern Sayans, Russia
;
_journal_name_full 'Mineralogical Magazine'
_journal_page_first 695
_journal_page_last 703
_journal_volume 83
_journal_year 2019
_chemical_compound_source 'Ognit ultramafic complex, Eastern Sayans, Russia'
_chemical_formula_sum 'Bi0.98 Ni Te'
_chemical_name_mineral Ognitite
_space_group_IT_number 156
_space_group_name_Hall 'P 3 -2"'
_space_group_name_H-M_alt 'P 3 m 1'
_symmetry_space_group_name_H-M 'P 3 m 1'
_cell_angle_alpha 90
_cell_angle_beta 90
_cell_angle_gamma 120
_cell_length_a 3.9280
_cell_length_b 3.9280
_cell_length_c 5.3850
_cell_formula_units_Z 1
_cell_volume 71.955
_database_code_amcsd 0020948
_exptl_crystal_density_diffrn 9.025
_cod_data_source_file inputs/fixed/downloads/18/18624.cif
_cod_data_source_block 18624
_cod_original_formula_sum 'Ni Bi.98 Te'
_cod_database_code 9017717

loop_
_space_group_symop_operation_xyz
x,y,z
-y,-x,z
-y,x-y,z
x,x-y,z
-x+y,-x,z
-x+y,y,z

loop_
_atom_site_aniso_label
_atom_site_aniso_U_11
_atom_site_aniso_U_22
_atom_site_aniso_U_33
_atom_site_aniso_U_12
_atom_site_aniso_U_13
_atom_site_aniso_U_23
Ni 0.02670 0.02670 0.03100 0.01340 0.00000 0.00000
Bi 0.04360 0.04360 0.06250 0.02180 0.00000 0.00000
Te 0.03310 0.03310 0.02240 0.01660 0.00000 0.00000

loop_
_atom_site_label
_atom_site_fract_x
_atom_site_fract_y
_atom_site_fract_z
_atom_site_occupancy
_atom_site_U_iso_or_equiv
Ni 0.00000 0.00000 0.00020 1.00000 0.02830
Bi 0.33333 0.66667 0.72947 0.98000 0.04990
Te 0.66667 0.33333 0.22670 1.00000 0.02950

loop_
_cod_related_entry_id
_cod_related_entry_database
_cod_related_entry_code
1 AMCSD 0020948
